data_4307131
loop_
_publ_author_name
'Hirotaka Nagao'
'Keiji Enomoto'
'Yuuki Wakabayashi'
'Gen Komiya'
'Toshiyuki Hirano'
'Takao Oi'

_publ_section_title
;
Synthesis of Nitrosylruthenium Complexes Containing
2,2':6',2''-Terpyridine by Reactions of Alkoxo Complexes with
Acids
;
_journal_name_full 'Inorganic Chemistry'
_journal_page_first 1431
_journal_page_last 1439
_journal_paper_doi 10.1021/ic061644w
_journal_volume 46
_journal_year 2007
_chemical_formula_moiety 'C20 H21 Cl F6 N5 O2 P Ru '
_chemical_formula_sum 'C20 H21 Cl F6 N5 O2 P Ru'
_chemical_formula_weight 644.91
_space_group_IT_number 14
_symmetry_cell_setting monoclinic
_symmetry_Int_Tables_number 14
_symmetry_space_group_name_Hall '-P 2yn'
_symmetry_space_group_name_H-M 'P 1 21/n 1'
_cell_angle_alpha 90.0000
_cell_angle_beta 106.2300(9)
_cell_angle_gamma 90.0000
_cell_formula_units_Z 4
_cell_length_a 10.600(2)
_cell_length_b 17.042(3)
_cell_length_c 13.817(3)
_cell_measurement_reflns_used 7085
_cell_measurement_temperature 123.1
_cell_measurement_theta_max 27.5
_cell_measurement_theta_min 3.1
_cell_volume 2396.5(8)
_diffrn_detector_area_resol_mean 7.31
_diffrn_measured_fraction_theta_full 0.954
_diffrn_measured_fraction_theta_max 0.954
_diffrn_measurement_device_type 'Rigaku Mercury'
_diffrn_measurement_method \w
_diffrn_radiation_type 'Mo K\a'
_diffrn_radiation_wavelength 0.71070
_diffrn_reflns_av_R_equivalents 0.014
_diffrn_reflns_limit_h_max 13
_diffrn_reflns_limit_h_min -13
_diffrn_reflns_limit_k_max 14
_diffrn_reflns_limit_k_min -22
_diffrn_reflns_limit_l_max 17
_diffrn_reflns_limit_l_min -11
_diffrn_reflns_number 9205
_diffrn_reflns_theta_full 27.48
_diffrn_reflns_theta_max 27.48
_exptl_absorpt_coefficient_mu 0.908
_exptl_absorpt_correction_T_max 0.938
_exptl_absorpt_correction_T_min 0.853
_exptl_absorpt_correction_type multi-scan
_exptl_absorpt_process_details 'Jacobson, R. (1998) Private communication'
_exptl_crystal_colour orange
_exptl_crystal_density_diffrn 1.787
_exptl_crystal_density_method 'not measured'
_exptl_crystal_description block
_exptl_crystal_F_000 1288.00
_exptl_crystal_size_max 0.20
_exptl_crystal_size_mid 0.10
_exptl_crystal_size_min 0.07
_refine_diff_density_max 1.45
_refine_diff_density_min -0.92
_refine_ls_extinction_method none
_refine_ls_goodness_of_fit_ref 1.005
_refine_ls_hydrogen_treatment refall
_refine_ls_number_parameters 346
_refine_ls_number_reflns 5239
_refine_ls_R_factor_gt 0.0372
_refine_ls_shift/su_max 0.0025
_refine_ls_structure_factor_coef Fsqd
_refine_ls_weighting_details 'w = 1/[0.0010Fo^2^ + 3.0000\s(Fo^2^) + 0.5000]/(4Fo^2^)'
_refine_ls_weighting_scheme calc
_refine_ls_wR_factor_ref 0.1033
_reflns_number_gt 4685
_reflns_number_total 5239
_reflns_threshold_expression F^2^>2.0\s(F^2^)
_cod_data_source_file ic061644wsi20060830_091158_2.cif
_cod_data_source_block '__trans(NO,OC3H7),_cis(Cl,_OC3H7)-[RuCl(OC3H7)(NO)(terpy)]PF6_CH3CN'
_cod_original_formula_sum 'C20 H21 Cl F6 N5 O2 P Ru '
_cod_database_code 4307131

loop_
_symmetry_equiv_pos_site_id
_symmetry_equiv_pos_as_xyz
1 +X,+Y,+Z
2 1/2-X,1/2+Y,1/2-Z
3 -X,-Y,-Z
4 1/2+X,1/2-Y,1/2+Z

loop_
_atom_site_label
_atom_site_type_symbol
_atom_site_fract_x
_atom_site_fract_y
_atom_site_fract_z
_atom_site_U_iso_or_equiv
_atom_site_adp_type
_atom_site_occupancy
_atom_site_symmetry_multiplicity
_atom_site_calc_flag
_atom_site_refinement_flags
_atom_site_disorder_assembly
_atom_site_disorder_group
Ru(1) Ru 0.18980(2) 0.122940(10) 0.39395(2) 0.01679(6) Uani 1.00 1 d . . .
Cl(1) Cl -0.02639(6) 0.10776(4) 0.41362(5) 0.02544(17) Uani 1.00 1 d . . .
P(1) P 0.36272(8) 0.13313(4) 0.08949(6) 0.02506(18) Uani 1.00 1 d . . .
F(1) F 0.4005(2) 0.07998(13) 0.00632(17) 0.0556(7) Uani 1.00 1 d . . .
F(2) F 0.5129(2) 0.15066(17) 0.1409(2) 0.0741(8) Uani 1.00 1 d . . .
F(3) F 0.3256(2) 0.18647(11) 0.17343(14) 0.0396(5) Uani 1.00 1 d . . .
F(4) F 0.2118(2) 0.11777(14) 0.03611(18) 0.0558(7) Uani 1.00 1 d . . .
F(5) F 0.3570(2) 0.20896(12) 0.02049(17) 0.0565(7) Uani 1.00 1 d . . .
F(6) F 0.3669(3) 0.05862(12) 0.15834(16) 0.0737(8) Uani 1.00 1 d . . .
O(1) O 0.0563(2) 0.15145(16) 0.18306(16) 0.0406(6) Uani 1.00 1 d . . .
O(2) O 0.2694(2) 0.11087(11) 0.53916(13) 0.0235(5) Uani 1.00 1 d . . .
N(1) N 0.1161(2) 0.13658(13) 0.26365(18) 0.0221(5) Uani 1.00 1 d . . .
N(2) N 0.2189(2) 0.24389(12) 0.41583(17) 0.0208(5) Uani 1.00 1 d . . .
N(3) N 0.3760(2) 0.13079(12) 0.39140(17) 0.0201(5) Uani 1.00 1 d . . .
N(4) N 0.2321(2) 0.00505(12) 0.37916(17) 0.0216(5) Uani 1.00 1 d . . .
N(5) N 0.0417(3) 0.0229(2) -0.1599(2) 0.0595(11) Uani 1.00 1 d . . .
C(1) C 0.2077(3) 0.1360(2) 0.6109(2) 0.0451(10) Uani 1.00 1 d . . .
C(2) C 0.3086(5) 0.1817(5) 0.6988(3) 0.123(2) Uani 1.00 1 d . . .
C(3) C 0.2506(7) 0.2131(5) 0.7699(5) 0.143(3) Uani 1.00 1 d . . .
C(4) C 0.3437(2) 0.26614(16) 0.4167(2) 0.0219(6) Uani 1.00 1 d . . .
C(5) C 0.3806(2) 0.34464(18) 0.4259(2) 0.0276(7) Uani 1.00 1 d . . .
C(6) C 0.2897(3) 0.40095(19) 0.4327(2) 0.0313(7) Uani 1.00 1 d . . .
C(7) C 0.1641(3) 0.37784(16) 0.4329(2) 0.0295(7) Uani 1.00 1 d . . .
C(8) C 0.1323(2) 0.29887(17) 0.4246(2) 0.0241(6) Uani 1.00 1 d . . .
C(9) C 0.4330(2) 0.20196(17) 0.4057(2) 0.0229(6) Uani 1.00 1 d . . .
C(10) C 0.5649(2) 0.2086(2) 0.4096(2) 0.0301(7) Uani 1.00 1 d . . .
C(11) C 0.6334(2) 0.1405(2) 0.4003(2) 0.0328(8) Uani 1.00 1 d . . .
C(12) C 0.5727(2) 0.0678(2) 0.3889(2) 0.0293(7) Uani 1.00 1 d . . .
C(13) C 0.4398(2) 0.06391(17) 0.3841(2) 0.0225(6) Uani 1.00 1 d . . .
C(14) C 0.3569(2) -0.00682(17) 0.3727(2) 0.0233(6) Uani 1.00 1 d . . .
C(15) C 0.3998(3) -0.08131(18) 0.3582(2) 0.0296(7) Uani 1.00 1 d . . .
C(16) C 0.3140(3) -0.14404(19) 0.3488(2) 0.0342(8) Uani 1.00 1 d . . .
C(17) C 0.1879(3) -0.13153(18) 0.3564(2) 0.0321(8) Uani 1.00 1 d . . .
C(18) C 0.1504(2) -0.05575(16) 0.3728(2) 0.0251(6) Uani 1.00 1 d . . .
C(19) C 0.1373(3) -0.0010(2) -0.1692(2) 0.0411(9) Uani 1.00 1 d . . .
C(20) C 0.2591(3) -0.0326(2) -0.1821(2) 0.0543(12) Uani 1.00 1 d . . .
H(1) H 0.1346 0.1683 0.5795 0.053 Uiso 1.00 1 c R . .
H(2) H 0.1782 0.0916 0.6399 0.053 Uiso 1.00 1 c R . .
H(3) H 0.3810 0.1491 0.7304 0.141 Uiso 1.00 1 c R . .
H(4) H 0.3387 0.2257 0.6693 0.140 Uiso 1.00 1 c R . .
H(5) H 0.2124 0.2632 0.7509 0.159 Uiso 1.00 1 c R . .
H(6) H 0.3141 0.2168 0.8337 0.159 Uiso 1.00 1 c R . .
H(7) H 0.1840 0.1770 0.7739 0.159 Uiso 1.00 1 c R . .
H(8) H 0.4870 -0.0894 0.3544 0.035 Uiso 1.00 1 c R . .
H(9) H 0.3411 -0.1955 0.3374 0.041 Uiso 1.00 1 c R . .
H(10) H 0.1282 -0.1740 0.3505 0.037 Uiso 1.00 1 c R . .
H(11) H 0.0650 -0.0468 0.3799 0.029 Uiso 1.00 1 c R . .
H(12) H 0.6204 0.0215 0.3837 0.035 Uiso 1.00 1 c R . .
H(13) H 0.7234 0.1440 0.4020 0.040 Uiso 1.00 1 c R . .
H(14) H 0.6072 0.2583 0.4191 0.036 Uiso 1.00 1 c R . .
H(15) H 0.4676 0.3594 0.4275 0.032 Uiso 1.00 1 c R . .
H(16) H 0.3127 0.4550 0.4375 0.036 Uiso 1.00 1 c R . .
H(17) H 0.1009 0.4158 0.4387 0.035 Uiso 1.00 1 c R . .
H(18) H 0.0464 0.2831 0.4250 0.029 Uiso 1.00 1 c R . .
H(19) H 0.2741 -0.0834 -0.1526 0.064 Uiso 1.00 1 c R . .
H(20) H 0.3299 0.0010 -0.1500 0.064 Uiso 1.00 1 c R . .
H(21) H 0.2529 -0.0362 -0.2519 0.063 Uiso 1.00 1 c R . .

loop_
_atom_site_aniso_label
_atom_site_aniso_U_11
_atom_site_aniso_U_22
_atom_site_aniso_U_33
_atom_site_aniso_U_12
_atom_site_aniso_U_13
_atom_site_aniso_U_23
Ru(1) 0.01133(12) 0.01822(12) 0.02022(13) 0.00155(6) 0.00342(9) 0.00081(6)
Cl(1) 0.0154(3) 0.0298(3) 0.0325(3) 0.0011(2) 0.0090(2) 0.0006(2)
P(1) 0.0211(3) 0.0223(3) 0.0286(4) 0.0014(2) 0.0017(2) -0.0001(2)
F(1) 0.0536(14) 0.0550(14) 0.0599(14) 0.0104(11) 0.0185(11) -0.0237(11)
F(2) 0.0234(11) 0.0770(17) 0.105(2) 0.0034(11) -0.0094(12) -0.0355(16)
F(3) 0.0521(12) 0.0314(10) 0.0412(10) -0.0064(8) 0.0228(9) -0.0043(8)
F(4) 0.0244(10) 0.0888(19) 0.0503(13) -0.0094(10) 0.0037(9) -0.0133(11)
F(5) 0.0856(18) 0.0407(12) 0.0538(13) 0.0019(11) 0.0369(13) 0.0144(10)
F(6) 0.142(2) 0.0237(10) 0.0393(12) -0.0071(13) -0.0005(14) 0.0045(8)
O(1) 0.0274(11) 0.0634(16) 0.0255(11) -0.0032(11) -0.0017(9) 0.0088(10)
O(2) 0.0191(9) 0.0289(10) 0.0209(9) 0.0066(7) 0.0030(7) -0.0014(7)
N(1) 0.0131(10) 0.0271(12) 0.0259(12) -0.0008(9) 0.0052(9) 0.0018(9)
N(2) 0.0167(11) 0.0204(11) 0.0245(11) 0.0001(8) 0.0047(9) -0.0005(8)
N(3) 0.0133(10) 0.0262(12) 0.0191(11) 0.0011(8) 0.0019(8) 0.0017(8)
N(4) 0.0191(11) 0.0211(11) 0.0229(11) 0.0050(9) 0.0032(9) -0.0009(8)
N(5) 0.053(2) 0.067(2) 0.052(2) 0.0216(19) 0.0024(16) -0.0208(17)
C(1) 0.0355(19) 0.067(2) 0.0307(17) 0.0179(17) 0.0053(15) -0.0065(16)
C(2) 0.054(3) 0.258(9) 0.040(2) 0.078(4) -0.018(2) -0.052(3)
C(3) 0.096(5) 0.197(8) 0.103(5) 0.060(5) -0.025(3) -0.081(5)
C(4) 0.0165(12) 0.0254(13) 0.0227(12) -0.0022(10) 0.0038(10) 0.0008(10)
C(5) 0.0235(14) 0.0278(14) 0.0302(14) -0.0072(11) 0.0052(11) 0.0019(11)
C(6) 0.0329(17) 0.0227(14) 0.0345(16) -0.0042(12) 0.0033(13) -0.0002(12)
C(7) 0.0288(16) 0.0224(14) 0.0357(16) 0.0038(11) 0.0063(13) -0.0014(11)
C(8) 0.0188(13) 0.0241(13) 0.0293(14) 0.0034(10) 0.0063(11) -0.0007(11)
C(9) 0.0170(13) 0.0307(14) 0.0200(12) -0.0006(11) 0.0034(10) -0.0001(10)
C(10) 0.0179(14) 0.0404(17) 0.0319(15) -0.0065(12) 0.0067(11) -0.0034(12)
C(11) 0.0138(13) 0.054(2) 0.0321(16) 0.0007(13) 0.0083(11) -0.0035(14)
C(12) 0.0172(13) 0.0437(18) 0.0263(14) 0.0095(12) 0.0048(11) -0.0015(12)
C(13) 0.0170(13) 0.0312(15) 0.0187(12) 0.0056(11) 0.0041(10) 0.0001(10)
C(14) 0.0208(13) 0.0280(14) 0.0207(12) 0.0052(11) 0.0049(10) 0.0010(10)
C(15) 0.0289(15) 0.0306(15) 0.0290(14) 0.0119(12) 0.0077(12) -0.0003(12)
C(16) 0.0434(19) 0.0258(15) 0.0324(16) 0.0116(14) 0.0090(14) -0.0033(12)
C(17) 0.0365(18) 0.0235(15) 0.0330(16) -0.0001(12) 0.0043(13) -0.0013(11)
C(18) 0.0243(14) 0.0209(13) 0.0278(14) 0.0005(11) 0.0032(11) 0.0013(10)
C(19) 0.042(2) 0.045(2) 0.0299(16) 0.0110(16) -0.0004(14) -0.0069(14)
C(20) 0.037(2) 0.075(3) 0.046(2) 0.014(2) 0.0043(17) -0.011(2)

loop_
_atom_type_symbol
_atom_type_description
_atom_type_scat_dispersion_real
_atom_type_scat_dispersion_imag
_atom_type_scat_source
C C 0.003 0.002
;
International Tables for Crystallography
(1992, Vol. C, Tables 4.2.6.8 and 6.1.1.4)
;
H H 0.000 0.000
;
International Tables for Crystallography
(1992, Vol. C, Table 6.1.1.4)
;
Cl Cl 0.148 0.159
;
International Tables for Crystallography
(1992, Vol. C, Tables 4.2.6.8 and 6.1.1.4)
;
F F 0.017 0.010
;
International Tables for Crystallography
(1992, Vol. C, Tables 4.2.6.8 and 6.1.1.4)
;
N N 0.006 0.003
;
International Tables for Crystallography
(1992, Vol. C, Tables 4.2.6.8 and 6.1.1.4)
;
O O 0.011 0.006
;
International Tables for Crystallography
(1992, Vol. C, Tables 4.2.6.8 and 6.1.1.4)
;
P P 0.102 0.094
;
International Tables for Crystallography
(1992, Vol. C, Tables 4.2.6.8 and 6.1.1.4)
;
Ru Ru -1.259 0.836
;
International Tables for Crystallography
(1992, Vol. C, Tables 4.2.6.8 and 6.1.1.4)
;

loop_
_geom_angle_atom_site_label_1
_geom_angle_atom_site_label_2
_geom_angle_atom_site_label_3
_geom_angle
_geom_angle_publ_flag
Cl(1) Ru(1) O(2) 91.39(6) no
Cl(1) Ru(1) N(1) 88.00(8) no
Cl(1) Ru(1) N(2) 101.36(7) no
Cl(1) Ru(1) N(3) 174.21(6) no
Cl(1) Ru(1) N(4) 98.39(7) no
O(2) Ru(1) N(1) 178.28(9) no
O(2) Ru(1) N(2) 87.22(8) no
O(2) Ru(1) N(3) 83.09(9) no
O(2) Ru(1) N(4) 87.49(8) no
N(1) Ru(1) N(2) 91.32(9) no
N(1) Ru(1) N(3) 97.56(10) no
N(1) Ru(1) N(4) 94.19(9) no
N(2) Ru(1) N(3) 80.17(9) yes
N(2) Ru(1) N(4) 159.66(9) yes
N(3) Ru(1) N(4) 79.70(9) yes
F(1) P(1) F(2) 90.41(14) no
F(1) P(1) F(3) 179.67(12) no
F(1) P(1) F(4) 89.72(13) no
F(1) P(1) F(5) 90.27(13) no
F(1) P(1) F(6) 90.41(13) no
F(2) P(1) F(3) 89.28(14) no
F(2) P(1) F(4) 178.38(15) no
F(2) P(1) F(5) 88.91(14) no
F(2) P(1) F(6) 91.50(16) no
F(3) P(1) F(4) 90.60(13) no
F(3) P(1) F(5) 89.83(12) no
F(3) P(1) F(6) 89.50(12) no
F(4) P(1) F(5) 89.48(13) no
F(4) P(1) F(6) 90.11(15) no
F(5) P(1) F(6) 179.21(17) no
Ru(1) O(2) C(1) 122.75(18) no
Ru(1) N(1) O(1) 170.8(2) yes
Ru(1) N(2) C(4) 112.09(18) no
Ru(1) N(2) C(8) 128.60(19) no
C(4) N(2) C(8) 119.3(2) no
Ru(1) N(3) C(9) 117.75(19) no
Ru(1) N(3) C(13) 117.87(18) no
C(9) N(3) C(13) 124.1(2) no
Ru(1) N(4) C(14) 112.86(18) no
Ru(1) N(4) C(18) 127.0(2) no
C(14) N(4) C(18) 120.1(2) no
O(2) C(1) C(2) 110.2(3) no
C(1) C(2) C(3) 113.0(4) no
N(2) C(4) C(5) 120.9(2) no
N(2) C(4) C(9) 115.9(2) no
C(5) C(4) C(9) 123.2(2) no
C(4) C(5) C(6) 119.4(2) no
C(5) C(6) C(7) 119.4(2) no
C(6) C(7) C(8) 119.1(3) no
N(2) C(8) C(7) 122.0(2) no
N(3) C(9) C(4) 114.0(2) no
N(3) C(9) C(10) 119.0(2) no
C(4) C(9) C(10) 126.9(2) no
C(9) C(10) C(11) 118.2(2) no
C(10) C(11) C(12) 121.2(2) no
C(11) C(12) C(13) 118.6(2) no
N(3) C(13) C(12) 118.7(2) no
N(3) C(13) C(14) 113.8(2) no
C(12) C(13) C(14) 127.5(2) no
N(4) C(14) C(13) 115.6(2) no
N(4) C(14) C(15) 120.7(2) no
C(13) C(14) C(15) 123.8(2) no
C(14) C(15) C(16) 119.2(3) no
C(15) C(16) C(17) 119.7(3) no
C(16) C(17) C(18) 118.8(3) no
N(4) C(18) C(17) 121.5(3) no
N(5) C(19) C(20) 179.1(4) no
O(2) C(1) H(1) 109.7 no
O(2) C(1) H(2) 109.1 no
C(2) C(1) H(1) 110.8 no
C(2) C(1) H(2) 107.5 no
H(1) C(1) H(2) 109.5 no
C(1) C(2) H(3) 110.6 no
C(1) C(2) H(4) 107.2 no
C(3) C(2) H(3) 111.0 no
C(3) C(2) H(4) 105.4 no
H(3) C(2) H(4) 109.5 no
C(2) C(3) H(5) 112.7 no
C(2) C(3) H(6) 109.9 no
C(2) C(3) H(7) 105.7 no
H(5) C(3) H(6) 109.5 no
H(5) C(3) H(7) 109.5 no
H(6) C(3) H(7) 109.5 no
C(4) C(5) H(15) 120.3 no
C(6) C(5) H(15) 120.4 no
C(5) C(6) H(16) 120.5 no
C(7) C(6) H(16) 120.1 no
C(6) C(7) H(17) 120.4 no
C(8) C(7) H(17) 120.5 no
N(2) C(8) H(18) 118.9 no
C(7) C(8) H(18) 119.1 no
C(9) C(10) H(14) 120.6 no
C(11) C(10) H(14) 121.1 no
C(10) C(11) H(13) 119.4 no
C(12) C(11) H(13) 119.4 no
C(11) C(12) H(12) 120.8 no
C(13) C(12) H(12) 120.6 no
C(14) C(15) H(8) 120.4 no
C(16) C(15) H(8) 120.4 no
C(15) C(16) H(9) 120.4 no
C(17) C(16) H(9) 119.9 no
C(16) C(17) H(10) 120.7 no
C(18) C(17) H(10) 120.5 no
N(4) C(18) H(11) 119.2 no
C(17) C(18) H(11) 119.4 no
C(19) C(20) H(19) 109.4 no
C(19) C(20) H(20) 109.3 no
C(19) C(20) H(21) 109.7 no
H(19) C(20) H(20) 109.5 no
H(19) C(20) H(21) 109.5 no
H(20) C(20) H(21) 109.5 no

loop_
_geom_bond_atom_site_label_1
_geom_bond_atom_site_label_2
_geom_bond_distance
_geom_bond_publ_flag
Ru(1) Cl(1) 2.3958(8) yes
Ru(1) O(2) 1.9579(18) yes
Ru(1) N(1) 1.766(2) yes
Ru(1) N(2) 2.094(2) yes
Ru(1) N(3) 1.988(2) yes
Ru(1) N(4) 2.081(2) yes
P(1) F(1) 1.600(2) no
P(1) F(2) 1.580(2) no
P(1) F(3) 1.607(2) no
P(1) F(4) 1.585(2) no
P(1) F(5) 1.597(2) no
P(1) F(6) 1.580(2) no
O(1) N(1) 1.145(2) yes
O(2) C(1) 1.399(4) no
N(2) C(4) 1.373(3) no
N(2) C(8) 1.341(3) no
N(3) C(9) 1.345(3) no
N(3) C(13) 1.344(3) no
N(4) C(14) 1.365(4) no
N(4) C(18) 1.337(3) no
N(5) C(19) 1.131(5) no
C(1) C(2) 1.581(6) no
C(2) C(3) 1.402(10) no
C(4) C(5) 1.390(4) no
C(4) C(9) 1.482(4) no
C(5) C(6) 1.382(4) no
C(6) C(7) 1.390(4) no
C(7) C(8) 1.384(3) no
C(9) C(10) 1.388(4) no
C(10) C(11) 1.394(4) no
C(11) C(12) 1.385(4) no
C(12) C(13) 1.393(4) no
C(13) C(14) 1.474(4) no
C(14) C(15) 1.382(4) no
C(15) C(16) 1.386(4) no
C(16) C(17) 1.385(5) no
C(17) C(18) 1.388(4) no
C(19) C(20) 1.456(6) no
C(1) H(1) 0.950 no
C(1) H(2) 0.950 no
C(2) H(3) 0.950 no
C(2) H(4) 0.950 no
C(3) H(5) 0.950 no
C(3) H(6) 0.950 no
C(3) H(7) 0.950 no
C(5) H(15) 0.950 no
C(6) H(16) 0.950 no
C(7) H(17) 0.950 no
C(8) H(18) 0.950 no
C(10) H(14) 0.950 no
C(11) H(13) 0.950 no
C(12) H(12) 0.950 no
C(15) H(8) 0.950 no
C(16) H(9) 0.950 no
C(17) H(10) 0.950 no
C(18) H(11) 0.950 no
C(20) H(19) 0.950 no
C(20) H(20) 0.950 no
C(20) H(21) 0.950 no

loop_
_geom_torsion_atom_site_label_1
_geom_torsion_atom_site_label_2
_geom_torsion_atom_site_label_3
_geom_torsion_atom_site_label_4
_geom_torsion
_geom_torsion_publ_flag
Cl(1) Ru(1) O(2) C(1) -32.1(2) no
Cl(1) Ru(1) N(1) O(1) 41.8(15) no
Cl(1) Ru(1) N(2) C(4) 174.65(16) no
Cl(1) Ru(1) N(2) C(8) -8.0(2) no
Cl(1) Ru(1) N(3) C(9) -104.4(6) no
Cl(1) Ru(1) N(3) C(13) 70.0(7) no
Cl(1) Ru(1) N(4) C(14) -176.08(16) no
Cl(1) Ru(1) N(4) C(18) 6.0(2) no
O(2) Ru(1) N(1) O(1) -28(4) no
N(1) Ru(1) O(2) C(1) 37(3) no
O(2) Ru(1) N(2) C(4) 83.79(18) no
O(2) Ru(1) N(2) C(8) -98.9(2) no
N(2) Ru(1) O(2) C(1) 69.2(2) no
O(2) Ru(1) N(3) C(9) -86.93(19) no
O(2) Ru(1) N(3) C(13) 87.52(19) no
N(3) Ru(1) O(2) C(1) 149.6(2) no
O(2) Ru(1) N(4) C(14) -85.04(18) no
O(2) Ru(1) N(4) C(18) 97.1(2) no
N(4) Ru(1) O(2) C(1) -130.5(2) no
N(1) Ru(1) N(2) C(4) -97.12(19) no
N(1) Ru(1) N(2) C(8) 80.2(2) no
N(2) Ru(1) N(1) O(1) -59.5(15) no
N(1) Ru(1) N(3) C(9) 91.5(2) no
N(1) Ru(1) N(3) C(13) -94.1(2) no
N(3) Ru(1) N(1) O(1) -139.7(15) no
N(1) Ru(1) N(4) C(14) 95.33(19) no
N(1) Ru(1) N(4) C(18) -82.6(2) no
N(4) Ru(1) N(1) O(1) 140.1(15) no
N(2) Ru(1) N(3) C(9) 1.44(19) no
N(2) Ru(1) N(3) C(13) 175.9(2) no
N(3) Ru(1) N(2) C(4) 0.33(17) no
N(3) Ru(1) N(2) C(8) 177.7(2) no
N(2) Ru(1) N(4) C(14) -10.0(3) no
N(2) Ru(1) N(4) C(18) 172.1(2) no
N(4) Ru(1) N(2) C(4) 8.7(3) no
N(4) Ru(1) N(2) C(8) -174.0(2) no
N(3) Ru(1) N(4) C(14) -1.61(17) no
N(3) Ru(1) N(4) C(18) -179.5(2) no
N(4) Ru(1) N(3) C(9) -175.6(2) no
N(4) Ru(1) N(3) C(13) -1.17(19) no
Ru(1) O(2) C(1) C(2) -134.6(3) no
Ru(1) N(2) C(4) C(5) 177.2(2) no
Ru(1) N(2) C(4) C(9) -1.9(2) no
Ru(1) N(2) C(8) C(7) -176.0(2) no
C(4) N(2) C(8) C(7) 1.1(4) no
C(8) N(2) C(4) C(5) -0.4(3) no
C(8) N(2) C(4) C(9) -179.5(2) no
Ru(1) N(3) C(9) C(4) -2.8(3) no
Ru(1) N(3) C(9) C(10) 176.6(2) no
Ru(1) N(3) C(13) C(12) -175.8(2) no
Ru(1) N(3) C(13) C(14) 3.5(3) no
C(9) N(3) C(13) C(12) -1.8(4) no
C(9) N(3) C(13) C(14) 177.6(2) no
C(13) N(3) C(9) C(4) -176.9(2) no
C(13) N(3) C(9) C(10) 2.6(4) no
Ru(1) N(4) C(14) C(13) 3.9(2) no
Ru(1) N(4) C(14) C(15) -177.2(2) no
Ru(1) N(4) C(18) C(17) 175.7(2) no
C(14) N(4) C(18) C(17) -2.1(4) no
C(18) N(4) C(14) C(13) -178.0(2) no
C(18) N(4) C(14) C(15) 0.9(3) no
O(2) C(1) C(2) C(3) 175.9(5) no
N(2) C(4) C(5) C(6) -1.0(4) no
N(2) C(4) C(9) N(3) 3.1(3) no
N(2) C(4) C(9) C(10) -176.3(2) no
C(5) C(4) C(9) N(3) -175.9(2) no
C(5) C(4) C(9) C(10) 4.7(4) no
C(9) C(4) C(5) C(6) 178.0(2) no
C(4) C(5) C(6) C(7) 1.8(4) no
C(5) C(6) C(7) C(8) -1.1(4) no
C(6) C(7) C(8) N(2) -0.3(4) no
N(3) C(9) C(10) C(11) -1.1(4) no
C(4) C(9) C(10) C(11) 178.3(2) no
C(9) C(10) C(11) C(12) -1.0(4) no
C(10) C(11) C(12) C(13) 1.8(4) no
C(11) C(12) C(13) N(3) -0.4(4) no
C(11) C(12) C(13) C(14) -179.7(2) no
N(3) C(13) C(14) N(4) -4.9(3) no
N(3) C(13) C(14) C(15) 176.2(2) no
C(12) C(13) C(14) N(4) 174.4(2) no
C(12) C(13) C(14) C(15) -4.5(4) no
N(4) C(14) C(15) C(16) 0.8(4) no
C(13) C(14) C(15) C(16) 179.7(2) no
C(14) C(15) C(16) C(17) -1.4(4) no
C(15) C(16) C(17) C(18) 0.3(4) no
C(16) C(17) C(18) N(4) 1.4(4) no
